data_2018733
loop_
_publ_author_name
'Wang, Yu-Long'
'Feng, Meng'
'Tao, Xian'
'Tang, Qing-Yun'
'Shen, Ying-Zhong'

_publ_section_title
;
 Two lanthanum(III) complexes containing \h^2^-pyrazolate and
 \h^2^-1,2,4-triazolate ligands: intramolecular
 C---H&#x00B7;&#x00B7;&#x00B7;N/O interactions and coordination geometries
;
_journal_coeditor_code BI3050
_journal_issue 1
_journal_name_full 'Acta Crystallographica Section C'
_journal_page_first 25
_journal_page_last 28
_journal_paper_doi 10.1107/S0108270112049281
_journal_volume 69
_journal_year 2013
_chemical_formula_iupac '[La (C14 H10 N3)3 (C4 H8 O)3]'
_chemical_formula_moiety 'C54 H54 La N9 O3'
_chemical_formula_sum 'C54 H54 La N9 O3'
_chemical_formula_weight 1015.97
_chemical_name_systematic
;
tris(3,5-diphenyl-1,2,4-triazolato-
\k^2^<i>N</i>^1^,<i>N</i>^2^)tris(tetrahydrofuran-
\k<i>O</i>)lanthanum(III)
;
_space_group_IT_number 14
_symmetry_cell_setting monoclinic
_symmetry_space_group_name_Hall '-P 2ybc'
_symmetry_space_group_name_H-M 'P 1 21/c 1'
_atom_sites_solution_hydrogens geom
_atom_sites_solution_primary direct
_atom_sites_solution_secondary difmap
_audit_creation_method SHELXL97
_cell_angle_alpha 90.00
_cell_angle_beta 108.38(3)
_cell_angle_gamma 90.00
_cell_formula_units_Z 4
_cell_length_a 11.531(2)
_cell_length_b 18.688(4)
_cell_length_c 23.827(7)
_cell_measurement_reflns_used 21602
_cell_measurement_temperature 173(2)
_cell_measurement_theta_max 28.9921
_cell_measurement_theta_min 1.7937
_cell_volume 4873(2)
_computing_cell_refinement 'CrystalClear (Rigaku, 2007)'
_computing_data_collection 'CrystalClear (Rigaku, 2007)'
_computing_data_reduction 'CrystalClear (Rigaku, 2007)'
_computing_molecular_graphics
;
SHELXTL (Sheldrick, 2008) and PLATON (Spek, 2009)
;
_computing_publication_material 'SHELXTL (Sheldrick, 2008)'
_computing_structure_refinement 'SHELXL97 (Sheldrick, 2008)'
_computing_structure_solution 'SHELXS97 (Sheldrick, 2008)'
_diffrn_ambient_temperature 173(2)
_diffrn_measured_fraction_theta_full 0.993
_diffrn_measured_fraction_theta_max 0.993
_diffrn_measurement_device_type 'Rigaku Saturn CCD area-detector'
_diffrn_measurement_method \w
_diffrn_radiation_monochromator graphite
_diffrn_radiation_source 'fine-focus sealed tube'
_diffrn_radiation_type MoK\a
_diffrn_radiation_wavelength 0.71073
_diffrn_reflns_av_R_equivalents 0.0199
_diffrn_reflns_av_sigmaI/netI 0.0269
_diffrn_reflns_limit_h_max 13
_diffrn_reflns_limit_h_min -13
_diffrn_reflns_limit_k_max 18
_diffrn_reflns_limit_k_min -22
_diffrn_reflns_limit_l_max 24
_diffrn_reflns_limit_l_min -28
_diffrn_reflns_number 25724
_diffrn_reflns_theta_full 25.35
_diffrn_reflns_theta_max 25.35
_diffrn_reflns_theta_min 3.06
_diffrn_standards_number 0
_exptl_absorpt_coefficient_mu 0.930
_exptl_absorpt_correction_T_max 0.8358
_exptl_absorpt_correction_T_min 0.8358
_exptl_absorpt_correction_type multi-scan
_exptl_absorpt_process_details '(SADABS; Sheldrick, 2003)'
_exptl_crystal_colour colourless
_exptl_crystal_density_diffrn 1.385
_exptl_crystal_density_method 'not measured'
_exptl_crystal_description prism
_exptl_crystal_F_000 2088
_exptl_crystal_size_max 0.20
_exptl_crystal_size_mid 0.20
_exptl_crystal_size_min 0.20
_refine_diff_density_max 0.864
_refine_diff_density_min -0.488
_refine_ls_extinction_method none
_refine_ls_goodness_of_fit_ref 1.051
_refine_ls_hydrogen_treatment constr
_refine_ls_matrix_type full
_refine_ls_number_parameters 636
_refine_ls_number_reflns 8861
_refine_ls_number_restraints 124
_refine_ls_restrained_S_all 1.111
_refine_ls_R_factor_all 0.0288
_refine_ls_R_factor_gt 0.0261
_refine_ls_shift/su_max 0.001
_refine_ls_shift/su_mean 0.000
_refine_ls_structure_factor_coef Fsqd
_refine_ls_weighting_details 'calc w = 1/[\s^2^(Fo^2^)+(0.0310P)^2^+2.4124P] where P=(Fo^2^+2Fc^2^)/3'
_refine_ls_weighting_scheme calc
_refine_ls_wR_factor_gt 0.0618
_refine_ls_wR_factor_ref 0.0633
_reflns_number_gt 8240
_reflns_number_total 8861
_reflns_threshold_expression I>2\s(I)
_cod_data_source_file bi3050.cif
_cod_data_source_block II
_cod_original_sg_symbol_H-M 'P 21/c'
_cod_database_code 2018733
_cod_database_fobs_code 2018733

loop_
_symmetry_equiv_pos_as_xyz
'x, y, z'
'-x, y+1/2, -z+1/2'
'-x, -y, -z'
'x, -y-1/2, z-1/2'

loop_
_atom_site_type_symbol
_atom_site_label
_atom_site_fract_x
_atom_site_fract_y
_atom_site_fract_z
_atom_site_U_iso_or_equiv
_atom_site_adp_type
_atom_site_calc_flag
_atom_site_refinement_flags
_atom_site_occupancy
_atom_site_symmetry_multiplicity
_atom_site_disorder_assembly
_atom_site_disorder_group
La La1 0.796348(11) 0.078435(7) 0.288811(5) 0.01892(5) Uani d . 1 1 B .
N N1 0.70232(17) -0.00896(10) 0.34168(8) 0.0240(4) Uani d . 1 1 . .
N N2 0.57341(17) -0.02964(10) 0.39309(8) 0.0275(4) Uani d . 1 1 . .
N N3 0.64725(17) 0.05507(10) 0.34712(8) 0.0236(4) Uani d . 1 1 . .
N N4 0.60869(17) 0.07355(9) 0.19992(8) 0.0230(4) Uani d . 1 1 . .
N N5 0.52881(17) 0.08045(10) 0.10150(8) 0.0249(4) Uani d . 1 1 . .
N N6 0.69835(16) 0.09932(10) 0.17828(8) 0.0227(4) Uani d . 1 1 . .
N N7 0.95033(16) -0.02676(10) 0.30164(8) 0.0234(4) Uani d . 1 1 . .
N N8 1.00673(16) -0.11199(10) 0.24884(8) 0.0237(4) Uani d . 1 1 . .
N N9 0.86725(16) -0.02728(10) 0.24545(8) 0.0230(4) Uani d . 1 1 . .
O O1 0.92452(16) 0.11968(10) 0.39398(7) 0.0390(4) Uani d D 1 1 . .
O O2 0.71655(15) 0.21128(8) 0.28564(7) 0.0316(4) Uani d U 1 1 . .
O O3 0.98764(14) 0.13811(8) 0.27547(7) 0.0266(3) Uani d . 1 1 . .
C C1 0.6554(2) -0.05768(12) 0.36971(9) 0.0240(5) Uani d . 1 1 . .
C C2 0.6897(2) -0.13375(12) 0.37495(9) 0.0266(5) Uani d . 1 1 . .
C C3 0.7921(2) -0.15818(13) 0.36175(10) 0.0316(5) Uani d . 1 1 . .
H H3 0.8405 -0.1255 0.3482 0.038 Uiso calc R 1 1 . .
C C4 0.8238(3) -0.22993(14) 0.36824(11) 0.0397(6) Uani d . 1 1 . .
H H4 0.8951 -0.2460 0.3602 0.048 Uiso calc R 1 1 . .
C C5 0.7520(3) -0.27830(14) 0.38633(11) 0.0421(7) Uani d . 1 1 . .
H H5A 0.7730 -0.3276 0.3899 0.050 Uiso calc R 1 1 . .
C C6 0.6497(3) -0.25470(14) 0.39913(11) 0.0392(6) Uani d . 1 1 . .
H H6 0.6000 -0.2879 0.4113 0.047 Uiso calc R 1 1 . .
C C7 0.6191(2) -0.18249(13) 0.39423(10) 0.0334(6) Uani d . 1 1 . .
H H7 0.5498 -0.1664 0.4041 0.040 Uiso calc R 1 1 . .
C C8 0.5715(2) 0.04007(12) 0.37777(9) 0.0231(5) Uani d . 1 1 . .
C C9 0.4966(2) 0.09343(13) 0.39563(10) 0.0256(5) Uani d . 1 1 . .
C C10 0.4298(2) 0.07334(14) 0.43257(11) 0.0312(6) Uani d . 1 1 . .
H H10 0.4291 0.0246 0.4439 0.037 Uiso calc R 1 1 . .
C C11 0.3647(2) 0.12339(15) 0.45300(12) 0.0384(6) Uani d . 1 1 . .
H H11 0.3200 0.1090 0.4784 0.046 Uiso calc R 1 1 . .
C C12 0.3643(2) 0.19391(16) 0.43665(12) 0.0408(6) Uani d . 1 1 . .
H H12 0.3201 0.2283 0.4510 0.049 Uiso calc R 1 1 . .
C C13 0.4288(2) 0.21462(14) 0.39913(13) 0.0411(6) Uani d . 1 1 . .
H H13 0.4277 0.2632 0.3873 0.049 Uiso calc R 1 1 . .
C C14 0.4945(2) 0.16476(14) 0.37897(11) 0.0347(6) Uani d . 1 1 . .
H H14 0.5388 0.1794 0.3534 0.042 Uiso calc R 1 1 . .
C C15 0.5104(2) 0.06294(11) 0.15269(10) 0.0227(5) Uani d . 1 1 . .
C C16 0.3954(2) 0.03386(12) 0.15796(10) 0.0263(5) Uani d . 1 1 . .
C C17 0.3836(2) 0.02153(13) 0.21361(11) 0.0307(5) Uani d . 1 1 . .
H H17 0.4501 0.0314 0.2482 0.037 Uiso calc R 1 1 . .
C C18 0.2754(2) -0.00509(14) 0.21873(13) 0.0385(6) Uani d . 1 1 . .
H H18 0.2684 -0.0140 0.2568 0.046 Uiso calc R 1 1 . .
C C19 0.1776(2) -0.01880(14) 0.16880(14) 0.0430(7) Uani d . 1 1 . .
H H19 0.1027 -0.0359 0.1725 0.052 Uiso calc R 1 1 . .
C C20 0.1888(2) -0.00763(14) 0.11363(13) 0.0412(7) Uani d . 1 1 . .
H H20 0.1217 -0.0176 0.0793 0.049 Uiso calc R 1 1 . .
C C21 0.2975(2) 0.01810(13) 0.10762(11) 0.0322(5) Uani d . 1 1 . .
H H21 0.3050 0.0249 0.0694 0.039 Uiso calc R 1 1 . .
C C22 0.6466(2) 0.10141(12) 0.11954(10) 0.0244(5) Uani d . 1 1 . .
C C23 0.7157(2) 0.12114(12) 0.07936(10) 0.0280(5) Uani d U 1 1 . .
C C24 0.6546(2) 0.14608(14) 0.02269(11) 0.0386(6) Uani d U 1 1 . .
H H24 0.5684 0.1516 0.0102 0.046 Uiso calc R 1 1 . .
C C25 0.7198(3) 0.16281(17) -0.01552(13) 0.0508(7) Uani d U 1 1 . .
H H25 0.6780 0.1802 -0.0541 0.061 Uiso calc R 1 1 . .
C C26 0.8443(3) 0.15443(17) 0.00211(14) 0.0537(8) Uani d U 1 1 . .
H H26 0.8882 0.1655 -0.0245 0.064 Uiso calc R 1 1 . .
C C27 0.9062(3) 0.13004(17) 0.05829(13) 0.0501(7) Uani d U 1 1 . .
H H27 0.9924 0.1245 0.0703 0.060 Uiso calc R 1 1 . .
C C28 0.8422(2) 0.11371(15) 0.09706(12) 0.0393(6) Uani d U 1 1 . .
H H28 0.8848 0.0974 0.1359 0.047 Uiso calc R 1 1 . .
C C29 1.0310(2) -0.07802(11) 0.30154(10) 0.0219(5) Uani d . 1 1 . .
C C30 1.1327(2) -0.09750(12) 0.35437(10) 0.0245(5) Uani d . 1 1 . .
C C31 1.1652(2) -0.05491(14) 0.40482(10) 0.0315(5) Uani d . 1 1 . .
H H31 1.1234 -0.0112 0.4050 0.038 Uiso calc R 1 1 . .
C C32 1.2586(2) -0.07617(14) 0.45488(11) 0.0360(6) Uani d . 1 1 . .
H H32 1.2811 -0.0465 0.4890 0.043 Uiso calc R 1 1 . .
C C33 1.3186(2) -0.13981(15) 0.45550(12) 0.0412(7) Uani d . 1 1 . .
H H33 1.3802 -0.1550 0.4904 0.049 Uiso calc R 1 1 . .
C C34 1.2889(3) -0.18157(15) 0.40509(13) 0.0488(8) Uani d . 1 1 . .
H H34 1.3314 -0.2251 0.4050 0.059 Uiso calc R 1 1 . .
C C35 1.1975(2) -0.16014(14) 0.35465(12) 0.0405(6) Uani d . 1 1 . .
H H35 1.1790 -0.1886 0.3199 0.049 Uiso calc R 1 1 . .
C C36 0.9041(2) -0.07852(11) 0.21579(10) 0.0219(5) Uani d . 1 1 . .
C C37 0.8388(2) -0.09391(12) 0.15308(10) 0.0236(5) Uani d . 1 1 . .
C C38 0.8956(2) -0.13039(13) 0.11790(10) 0.0306(5) Uani d . 1 1 . .
H H38 0.9765 -0.1479 0.1348 0.037 Uiso calc R 1 1 . .
C C39 0.8347(3) -0.14126(14) 0.05845(11) 0.0382(6) Uani d . 1 1 . .
H H39 0.8742 -0.1660 0.0348 0.046 Uiso calc R 1 1 . .
C C40 0.7164(3) -0.11622(14) 0.03320(11) 0.0404(7) Uani d . 1 1 . .
H H40 0.6748 -0.1237 -0.0076 0.048 Uiso calc R 1 1 . .
C C41 0.6598(3) -0.08038(13) 0.06786(12) 0.0411(7) Uani d . 1 1 . .
H H41 0.5790 -0.0629 0.0507 0.049 Uiso calc R 1 1 . .
C C42 0.7196(2) -0.06965(12) 0.12725(11) 0.0319(6) Uani d . 1 1 . .
H H42 0.6790 -0.0455 0.1508 0.038 Uiso calc R 1 1 . .
C C43 1.0338(2) 0.16221(16) 0.41354(11) 0.0413(7) Uani d D 1 1 B .
H H43A 1.0157 0.2136 0.4053 0.050 Uiso calc R 1 1 A 1
H H43B 1.0945 0.1467 0.3944 0.050 Uiso calc R 1 1 A 1
C C44' 1.0569(5) 0.1748(3) 0.4791(2) 0.0359(12) Uani d PD 0.653(5) 1 B 2
H H44A 0.9995 0.2101 0.4866 0.043 Uiso calc PR 0.653(5) 1 B 2
H H44B 1.1422 0.1896 0.4998 0.043 Uiso calc PR 0.653(5) 1 B 2
C C45' 1.0306(5) 0.0979(3) 0.49546(17) 0.0505(13) Uani d PDU 0.653(5) 1 B 2
H H45A 1.1004 0.0657 0.4983 0.061 Uiso calc PR 0.653(5) 1 B 2
H H45B 1.0123 0.0970 0.5334 0.061 Uiso calc PR 0.653(5) 1 B 2
C C46' 0.9196(6) 0.0772(3) 0.44422(17) 0.0646(16) Uani d PDU 0.653(5) 1 B 2
H H46A 0.9217 0.0255 0.4354 0.077 Uiso calc PR 0.653(5) 1 B 2
H H46B 0.8437 0.0875 0.4537 0.077 Uiso calc PR 0.653(5) 1 B 2
C C44 1.0795(10) 0.1472(6) 0.4806(5) 0.0359(12) Uani d PD 0.347(5) 1 B 1
H H44C 1.1148 0.0986 0.4890 0.043 Uiso calc PR 0.347(5) 1 B 1
H H44D 1.1415 0.1828 0.5018 0.043 Uiso calc PR 0.347(5) 1 B 1
C C45 0.9669(8) 0.1539(6) 0.4969(3) 0.053(2) Uani d PDU 0.347(5) 1 B 1
H H45C 0.9443 0.2045 0.4999 0.063 Uiso calc PR 0.347(5) 1 B 1
H H45D 0.9739 0.1289 0.5345 0.063 Uiso calc PR 0.347(5) 1 B 1
C C46 0.8764(7) 0.1161(5) 0.4436(2) 0.0362(18) Uani d PDU 0.347(5) 1 B 1
H H46C 0.8661 0.0655 0.4535 0.043 Uiso calc PR 0.347(5) 1 B 1
H H46D 0.7956 0.1399 0.4330 0.043 Uiso calc PR 0.347(5) 1 B 1
C C47 0.7446(2) 0.26343(15) 0.33268(13) 0.0469(7) Uani d . 1 1 B .
H H47A 0.8226 0.2879 0.3359 0.056 Uiso calc R 1 1 . .
H H47B 0.7523 0.2399 0.3709 0.056 Uiso calc R 1 1 . .
C C48 0.6417(3) 0.31621(13) 0.31765(11) 0.0367(6) Uani d D 1 1 . .
H H48A 0.6651 0.3627 0.3380 0.044 Uiso calc R 1 1 B 1
H H48B 0.5674 0.2973 0.3248 0.044 Uiso calc R 1 1 B 1
C C49 0.6296(19) 0.3197(5) 0.2519(4) 0.052(3) Uani d PDU 0.48(2) 1 B 1
H H49A 0.7036 0.3402 0.2454 0.062 Uiso calc PR 0.48(2) 1 B 1
H H49B 0.5569 0.3475 0.2291 0.062 Uiso calc PR 0.48(2) 1 B 1
C C49' 0.5763(13) 0.3126(6) 0.2506(4) 0.046(2) Uani d PDU 0.52(2) 1 B 2
H H49C 0.4865 0.3160 0.2412 0.056 Uiso calc PR 0.52(2) 1 B 2
H H49D 0.6050 0.3506 0.2293 0.056 Uiso calc PR 0.52(2) 1 B 2
C C50 0.6152(3) 0.23866(16) 0.23647(13) 0.0514(7) Uani d DU 1 1 B .
H H50A 0.5354 0.2197 0.2371 0.062 Uiso calc R 1 1 C 1
H H50B 0.6262 0.2283 0.1977 0.062 Uiso calc R 1 1 C 1
C C51 0.9964(2) 0.21138(13) 0.25803(11) 0.0331(6) Uani d . 1 1 B .
H H51A 0.9575 0.2442 0.2794 0.040 Uiso calc R 1 1 . .
H H51B 0.9565 0.2175 0.2150 0.040 Uiso calc R 1 1 . .
C C52 1.1319(2) 0.22574(14) 0.27454(13) 0.0395(6) Uani d . 1 1 . .
H H52A 1.1673 0.2375 0.3170 0.047 Uiso calc R 1 1 B .
H H52B 1.1495 0.2651 0.2506 0.047 Uiso calc R 1 1 . .
C C53 1.1796(2) 0.15482(14) 0.26013(14) 0.0434(7) Uani d . 1 1 B .
H H53A 1.1723 0.1519 0.2177 0.052 Uiso calc R 1 1 . .
H H53B 1.2662 0.1477 0.2840 0.052 Uiso calc R 1 1 . .
C C54 1.0990(2) 0.10073(14) 0.27584(13) 0.0362(6) Uani d . 1 1 B .
H H54A 1.0795 0.0613 0.2466 0.043 Uiso calc R 1 1 . .
H H54B 1.1404 0.0804 0.3155 0.043 Uiso calc R 1 1 . .

loop_
_atom_site_aniso_label
_atom_site_aniso_U_11
_atom_site_aniso_U_22
_atom_site_aniso_U_33
_atom_site_aniso_U_12
_atom_site_aniso_U_13
_atom_site_aniso_U_23
La1 0.01885(8) 0.02081(8) 0.01656(7) -0.00078(5) 0.00484(5) 0.00016(5)
N1 0.0266(10) 0.0219(10) 0.0235(9) -0.0004(8) 0.0078(8) 0.0007(8)
N2 0.0303(11) 0.0277(11) 0.0260(10) -0.0038(9) 0.0109(9) 0.0019(8)
N3 0.0253(10) 0.0227(9) 0.0229(9) 0.0005(8) 0.0078(8) 0.0003(8)
N4 0.0218(10) 0.0232(10) 0.0236(10) -0.0010(8) 0.0067(8) 0.0000(8)
N5 0.0242(10) 0.0257(10) 0.0223(10) 0.0014(8) 0.0036(8) 0.0002(8)
N6 0.0221(10) 0.0235(10) 0.0224(10) -0.0011(8) 0.0068(8) 0.0006(8)
N7 0.0223(9) 0.0254(10) 0.0209(9) -0.0004(8) 0.0047(8) 0.0012(8)
N8 0.0220(9) 0.0233(10) 0.0232(9) 0.0004(8) 0.0036(8) -0.0004(8)
N9 0.0216(9) 0.0247(10) 0.0206(9) -0.0003(8) 0.0036(8) -0.0008(8)
O1 0.0373(10) 0.0565(12) 0.0206(8) -0.0195(9) 0.0054(8) -0.0031(8)
O2 0.0405(9) 0.0257(9) 0.0279(8) -0.0007(7) 0.0095(7) -0.0044(7)
O3 0.0242(8) 0.0253(8) 0.0318(9) 0.0005(7) 0.0108(7) 0.0023(7)
C1 0.0252(12) 0.0266(12) 0.0181(11) -0.0036(10) 0.0038(9) 0.0011(9)
C2 0.0355(13) 0.0243(12) 0.0169(11) -0.0055(10) 0.0040(10) 0.0005(9)
C3 0.0424(14) 0.0274(13) 0.0256(12) -0.0012(11) 0.0113(11) 0.0003(10)
C4 0.0524(17) 0.0307(14) 0.0361(14) 0.0067(13) 0.0141(13) -0.0015(11)
C5 0.0609(19) 0.0230(13) 0.0361(14) 0.0014(13) 0.0065(13) 0.0005(11)
C6 0.0498(16) 0.0298(14) 0.0311(13) -0.0130(13) 0.0030(12) 0.0068(11)
C7 0.0380(14) 0.0313(13) 0.0272(13) -0.0057(11) 0.0050(11) 0.0047(10)
C8 0.0225(11) 0.0277(12) 0.0185(10) -0.0032(10) 0.0056(9) 0.0004(9)
C9 0.0198(11) 0.0325(13) 0.0223(11) -0.0013(10) 0.0034(9) -0.0008(10)
C10 0.0264(13) 0.0376(14) 0.0309(13) -0.0019(11) 0.0109(11) 0.0000(11)
C11 0.0295(13) 0.0499(17) 0.0406(15) 0.0019(12) 0.0180(12) -0.0026(13)
C12 0.0285(13) 0.0484(17) 0.0463(16) 0.0055(12) 0.0129(12) -0.0094(13)
C13 0.0379(15) 0.0304(14) 0.0557(17) 0.0043(12) 0.0158(13) 0.0009(13)
C14 0.0330(13) 0.0359(14) 0.0382(14) 0.0017(11) 0.0152(12) 0.0039(11)
C15 0.0217(11) 0.0199(11) 0.0243(11) 0.0025(9) 0.0039(9) -0.0014(9)
C16 0.0226(11) 0.0217(11) 0.0329(12) 0.0025(9) 0.0064(10) -0.0021(10)
C17 0.0267(12) 0.0309(13) 0.0357(13) -0.0013(11) 0.0115(11) -0.0074(11)
C18 0.0382(15) 0.0355(14) 0.0501(16) -0.0036(12) 0.0255(13) -0.0100(12)
C19 0.0308(14) 0.0369(15) 0.069(2) -0.0076(12) 0.0263(14) -0.0139(14)
C20 0.0238(13) 0.0383(15) 0.0550(17) -0.0042(11) 0.0029(12) -0.0104(13)
C21 0.0268(12) 0.0318(13) 0.0348(13) -0.0021(11) 0.0052(11) -0.0015(11)
C22 0.0267(12) 0.0215(11) 0.0217(11) 0.0033(10) 0.0030(10) -0.0018(9)
C23 0.0338(13) 0.0267(12) 0.0245(10) -0.0055(10) 0.0108(9) -0.0054(9)
C24 0.0403(10) 0.0420(10) 0.0321(8) -0.0026(8) 0.0091(7) 0.0012(8)
C25 0.0549(11) 0.0569(11) 0.0432(10) -0.0052(9) 0.0191(8) 0.0034(8)
C26 0.0570(11) 0.0583(12) 0.0511(11) -0.0061(9) 0.0247(9) -0.0005(9)
C27 0.0475(11) 0.0546(11) 0.0518(11) -0.0039(9) 0.0207(9) -0.0009(9)
C28 0.0383(10) 0.0421(10) 0.0385(10) -0.0018(8) 0.0135(8) 0.0008(8)
C29 0.0204(11) 0.0212(11) 0.0228(11) -0.0039(9) 0.0052(9) 0.0027(9)
C30 0.0216(11) 0.0241(11) 0.0257(12) -0.0046(9) 0.0043(10) 0.0044(9)
C31 0.0316(13) 0.0362(14) 0.0253(12) 0.0016(11) 0.0068(11) 0.0012(11)
C32 0.0334(14) 0.0486(16) 0.0225(12) -0.0058(12) 0.0039(11) 0.0002(11)
C33 0.0336(14) 0.0442(16) 0.0341(14) -0.0041(12) -0.0061(12) 0.0122(12)
C34 0.0406(16) 0.0320(15) 0.0548(18) 0.0047(12) -0.0123(14) 0.0025(13)
C35 0.0370(14) 0.0293(14) 0.0405(15) 0.0015(12) -0.0089(12) -0.0048(11)
C36 0.0212(11) 0.0186(11) 0.0247(11) -0.0022(9) 0.0055(10) 0.0018(9)
C37 0.0259(12) 0.0200(11) 0.0218(11) -0.0033(9) 0.0033(10) -0.0002(9)
C38 0.0310(13) 0.0289(13) 0.0306(13) -0.0010(11) 0.0076(11) -0.0026(10)
C39 0.0529(17) 0.0348(14) 0.0288(13) -0.0060(13) 0.0154(12) -0.0068(11)
C40 0.0540(17) 0.0293(14) 0.0261(13) -0.0054(13) -0.0041(12) -0.0019(11)
C41 0.0385(15) 0.0294(14) 0.0387(15) 0.0027(11) -0.0115(13) -0.0043(11)
C42 0.0291(13) 0.0246(12) 0.0349(13) 0.0019(10) -0.0002(11) -0.0064(10)
C43 0.0337(14) 0.0590(18) 0.0272(13) -0.0168(13) 0.0040(11) -0.0056(12)
C44' 0.031(3) 0.042(4) 0.0316(16) 0.003(2) 0.0047(17) -0.015(3)
C45' 0.054(3) 0.072(3) 0.0193(19) -0.028(2) 0.0027(18) 0.0005(19)
C46' 0.069(3) 0.083(3) 0.033(2) -0.037(3) 0.004(2) 0.010(2)
C44 0.031(3) 0.042(4) 0.0316(16) 0.003(2) 0.0047(17) -0.015(3)
C45 0.050(4) 0.075(5) 0.030(3) -0.020(4) 0.008(3) -0.006(3)
C46 0.037(3) 0.050(4) 0.019(3) -0.019(3) 0.005(2) 0.002(3)
C47 0.0381(15) 0.0462(17) 0.0507(17) 0.0002(13) 0.0059(13) -0.0243(14)
C48 0.0511(16) 0.0249(13) 0.0332(14) 0.0007(12) 0.0121(12) -0.0029(11)
C49 0.078(7) 0.033(4) 0.033(3) 0.022(4) 0.003(4) 0.003(3)
C49' 0.054(5) 0.042(4) 0.036(3) 0.016(4) 0.003(4) -0.005(3)
C50 0.0581(10) 0.0456(10) 0.0438(10) 0.0115(9) 0.0064(8) -0.0001(8)
C51 0.0357(13) 0.0282(13) 0.0381(14) 0.0035(11) 0.0154(12) 0.0076(11)
C52 0.0404(15) 0.0301(14) 0.0560(17) -0.0042(12) 0.0264(14) -0.0008(12)
C53 0.0379(15) 0.0334(14) 0.0683(19) -0.0009(12) 0.0301(15) 0.0019(13)
C54 0.0298(13) 0.0323(14) 0.0517(16) 0.0050(11) 0.0201(12) 0.0028(12)

loop_
_atom_type_symbol
_atom_type_description
_atom_type_scat_dispersion_real
_atom_type_scat_dispersion_imag
_atom_type_scat_source
C C 0.0033 0.0016 'International Tables Vol C Tables 4.2.6.8 and 6.1.1.4'
La La -0.2871 2.4523 'International Tables Vol C Tables 4.2.6.8 and 6.1.1.4'
N N 0.0061 0.0033 'International Tables Vol C Tables 4.2.6.8 and 6.1.1.4'
O O 0.0106 0.0060 'International Tables Vol C Tables 4.2.6.8 and 6.1.1.4'
H H 0.0000 0.0000 'International Tables Vol C Tables 4.2.6.8 and 6.1.1.4'

loop_
_geom_angle_atom_site_label_1
_geom_angle_atom_site_label_2
_geom_angle_atom_site_label_3
_geom_angle
N9 La1 N4 85.94(6)
N9 La1 N1 86.68(6)
N4 La1 N1 90.34(6)
N9 La1 N6 77.81(6)
N4 La1 N6 31.66(6)
N1 La1 N6 119.86(6)
N9 La1 N3 117.03(6)
N4 La1 N3 84.49(6)
N1 La1 N3 31.53(6)
N6 La1 N3 115.55(6)
N9 La1 O3 83.47(6)
N4 La1 O3 117.09(6)
N1 La1 O3 149.92(6)
N6 La1 O3 85.65(6)
N3 La1 O3 152.31(5)
N9 La1 O1 118.45(6)
N4 La1 O1 154.74(6)
N1 La1 O1 85.02(6)
N6 La1 O1 152.32(6)
N3 La1 O1 78.60(6)
O3 La1 O1 75.02(5)
N9 La1 N7 31.36(6)
N4 La1 N7 116.55(6)
N1 La1 N7 80.56(6)
N6 La1 N7 107.53(6)
N3 La1 N7 110.90(6)
O3 La1 N7 76.27(5)
O1 La1 N7 87.20(6)
N9 La1 O2 153.29(5)
N4 La1 O2 79.04(5)
N1 La1 O2 115.13(6)
N6 La1 O2 77.84(5)
N3 La1 O2 83.60(5)
O3 La1 O2 83.91(5)
O1 La1 O2 80.53(6)
N7 La1 O2 158.84(5)
C1 N1 N3 105.79(17)
C1 N1 La1 177.65(16)
N3 N1 La1 76.53(11)
C1 N2 C8 102.58(18)
C8 N3 N1 105.64(17)
C8 N3 La1 177.56(16)
N1 N3 La1 71.94(10)
C15 N4 N6 105.90(17)
C15 N4 La1 173.53(15)
N6 N4 La1 75.76(11)
C15 N5 C22 102.33(19)
C22 N6 N4 105.18(18)
C22 N6 La1 172.86(15)
N4 N6 La1 72.58(11)
C29 N7 N9 105.31(17)
C29 N7 La1 172.54(15)
N9 N7 La1 69.62(11)
C36 N8 C29 102.11(18)
C36 N9 N7 106.21(17)
C36 N9 La1 172.25(15)
N7 N9 La1 79.02(11)
C43 O1 C46' 107.0(2)
C43 O1 C46 106.4(3)
C43 O1 La1 130.69(13)
C46' O1 La1 118.4(2)
C46 O1 La1 121.5(3)
C47 O2 C50 108.25(19)
C47 O2 La1 128.47(15)
C50 O2 La1 122.36(14)
C51 O3 C54 108.30(17)
C51 O3 La1 125.87(13)
C54 O3 La1 125.28(13)
N1 C1 N2 112.9(2)
N1 C1 C2 124.0(2)
N2 C1 C2 123.1(2)
C3 C2 C7 119.1(2)
C3 C2 C1 121.5(2)
C7 C2 C1 119.4(2)
C4 C3 C2 120.3(2)
C4 C3 H3 119.8
C2 C3 H3 119.8
C5 C4 C3 120.3(3)
C5 C4 H4 119.9
C3 C4 H4 119.9
C6 C5 C4 119.8(2)
C6 C5 H5A 120.1
C4 C5 H5A 120.1
C5 C6 C7 120.2(2)
C5 C6 H6 119.9
C7 C6 H6 119.9
C6 C7 C2 120.3(3)
C6 C7 H7 119.9
C2 C7 H7 119.9
N3 C8 N2 113.1(2)
N3 C8 C9 124.3(2)
N2 C8 C9 122.6(2)
C14 C9 C10 118.5(2)
C14 C9 C8 121.9(2)
C10 C9 C8 119.6(2)
C11 C10 C9 120.7(2)
C11 C10 H10 119.6
C9 C10 H10 119.6
C12 C11 C10 120.2(2)
C12 C11 H11 119.9
C10 C11 H11 119.9
C11 C12 C13 119.8(2)
C11 C12 H12 120.1
C13 C12 H12 120.1
C14 C13 C12 120.1(3)
C14 C13 H13 120.0
C12 C13 H13 120.0
C13 C14 C9 120.7(2)
C13 C14 H14 119.6
C9 C14 H14 119.6
N4 C15 N5 113.2(2)
N4 C15 C16 122.0(2)
N5 C15 C16 124.8(2)
C17 C16 C21 119.2(2)
C17 C16 C15 120.1(2)
C21 C16 C15 120.7(2)
C18 C17 C16 120.3(2)
C18 C17 H17 119.9
C16 C17 H17 119.9
C19 C18 C17 120.3(3)
C19 C18 H18 119.8
C17 C18 H18 119.8
C20 C19 C18 119.8(2)
C20 C19 H19 120.1
C18 C19 H19 120.1
C19 C20 C21 120.6(2)
C19 C20 H20 119.7
C21 C20 H20 119.7
C20 C21 C16 119.7(2)
C20 C21 H21 120.2
C16 C21 H21 120.2
N6 C22 N5 113.4(2)
N6 C22 C23 122.2(2)
N5 C22 C23 124.3(2)
C28 C23 C24 119.2(2)
C28 C23 C22 120.5(2)
C24 C23 C22 120.2(2)
C25 C24 C23 120.0(3)
C25 C24 H24 120.0
C23 C24 H24 120.0
C26 C25 C24 120.3(3)
C26 C25 H25 119.9
C24 C25 H25 119.9
C25 C26 C27 120.4(3)
C25 C26 H26 119.8
C27 C26 H26 119.8
C26 C27 C28 119.9(3)
C26 C27 H27 120.1
C28 C27 H27 120.1
C27 C28 C23 120.2(3)
C27 C28 H28 119.9
C23 C28 H28 119.9
N7 C29 N8 113.43(19)
N7 C29 C30 123.0(2)
N8 C29 C30 123.6(2)
C35 C30 C31 118.7(2)
C35 C30 C29 119.7(2)
C31 C30 C29 121.5(2)
C32 C31 C30 120.2(2)
C32 C31 H31 119.9
C30 C31 H31 119.9
C33 C32 C31 120.6(2)
C33 C32 H32 119.7
C31 C32 H32 119.7
C32 C33 C34 119.6(2)
C32 C33 H33 120.2
C34 C33 H33 120.2
C33 C34 C35 120.2(3)
C33 C34 H34 119.9
C35 C34 H34 119.9
C34 C35 C30 120.6(3)
C34 C35 H35 119.7
C30 C35 H35 119.7
N9 C36 N8 112.94(19)
N9 C36 C37 121.99(19)
N8 C36 C37 125.0(2)
C42 C37 C38 118.6(2)
C42 C37 C36 120.1(2)
C38 C37 C36 121.2(2)
C39 C38 C37 120.3(2)
C39 C38 H38 119.8
C37 C38 H38 119.8
C38 C39 C40 120.4(2)
C38 C39 H39 119.8
C40 C39 H39 119.8
C41 C40 C39 119.4(2)
C41 C40 H40 120.3
C39 C40 H40 120.3
C40 C41 C42 120.5(3)
C40 C41 H41 119.7
C42 C41 H41 119.7
C41 C42 C37 120.7(2)
C41 C42 H42 119.7
C37 C42 H42 119.7
O1 C43 C44' 105.7(3)
O1 C43 C44 102.3(5)
O1 C43 H43A 111.3
C44 C43 H43A 111.3
O1 C43 H43B 111.3
C44' C43 H43B 126.8
C44 C43 H43B 111.3
H43A C43 H43B 109.2
C43 C44' C45' 97.5(3)
C43 C44' H44A 112.3
C45' C44' H44A 112.3
C43 C44' H44B 112.3
C45' C44' H44B 112.3
H44A C44' H44B 109.9
C46' C45' C44' 102.6(4)
C46' C45' H45A 111.2
C44' C45' H45A 111.2
C46' C45' H45B 111.2
C44' C45' H45B 111.2
H45A C45' H45B 109.2
O1 C46' C45' 106.4(3)
O1 C46' H46A 110.4
C45' C46' H46A 110.4
O1 C46' H46B 110.4
C45' C46' H46B 110.4
H46A C46' H46B 108.6
C45 C44 C43 102.5(7)
C45 C44 H44C 111.3
C43 C44 H44C 111.3
C45 C44 H44D 111.3
C43 C44 H44D 111.3
H44C C44 H44D 109.2
C44 C45 C46 99.6(7)
C44 C45 H45C 111.8
C46 C45 H45C 111.8
C44 C45 H45D 111.8
C46 C45 H45D 111.8
H45C C45 H45D 109.6
O1 C46 C45 108.4(5)
O1 C46 H46C 110.0
C45 C46 H46C 110.0
O1 C46 H46D 110.0
C45 C46 H46D 110.0
H46C C46 H46D 108.4
O2 C47 C48 107.0(2)
O2 C47 H47A 110.3
C48 C47 H47A 110.3
O2 C47 H47B 110.3
C48 C47 H47B 110.3
H47A C47 H47B 108.6
C47 C48 C49 94.7(6)
C47 C48 C49' 108.2(4)
C47 C48 H48A 112.8
C49 C48 H48A 112.8
C49' C48 H48A 121.1
C47 C48 H48B 112.8
C49 C48 H48B 112.8
C49' C48 H48B 89.7
H48A C48 H48B 110.2
C48 C49 C50 99.7(6)
C48 C49 H49A 111.8
C50 C49 H49A 111.8
C48 C49 H49B 111.8
C50 C49 H49B 111.8
H49A C49 H49B 109.6
C50 C49' C48 100.8(5)
C50 C49' H49C 111.6
C48 C49' H49C 111.6
C50 C49' H49D 111.6
C48 C49' H49D 111.6
H49C C49' H49D 109.4
O2 C50 C49' 110.9(4)
O2 C50 C49 98.8(6)
O2 C50 H50A 112.0
C49' C50 H50A 88.9
C49 C50 H50A 112.0
O2 C50 H50B 112.0
C49' C50 H50B 121.1
C49 C50 H50B 112.0
H50A C50 H50B 109.7
O3 C51 C52 104.73(19)
O3 C51 H51A 110.8
C52 C51 H51A 110.8
O3 C51 H51B 110.8
C52 C51 H51B 110.8
H51A C51 H51B 108.9
C51 C52 C53 101.8(2)
C51 C52 H52A 111.4
C53 C52 H52A 111.4
C51 C52 H52B 111.4
C53 C52 H52B 111.4
H52A C52 H52B 109.3
C54 C53 C52 103.6(2)
C54 C53 H53A 111.0
C52 C53 H53A 111.0
C54 C53 H53B 111.0
C52 C53 H53B 111.0
H53A C53 H53B 109.0
O3 C54 C53 106.8(2)
O3 C54 H54A 110.4
C53 C54 H54A 110.4
O3 C54 H54B 110.4
C53 C54 H54B 110.4
H54A C54 H54B 108.6

loop_
_geom_bond_atom_site_label_1
_geom_bond_atom_site_label_2
_geom_bond_distance
_geom_bond_publ_flag
La1 N1 2.5083(18) y
La1 N3 2.5658(19) y
La1 N4 2.507(2) y
La1 N6 2.547(2) y
La1 N7 2.6016(19) y
La1 N9 2.4843(18) y
La1 O1 2.5926(18) y
La1 O2 2.6404(17) y
La1 O3 2.5792(15) y
N1 C1 1.340(3) ?
N1 N3 1.380(3) ?
N2 C1 1.345(3) ?
N2 C8 1.351(3) ?
N3 C8 1.333(3) ?
N4 C15 1.337(3) ?
N4 N6 1.379(3) ?
N5 C15 1.343(3) ?
N5 C22 1.347(3) ?
N6 C22 1.338(3) ?
N7 C29 1.335(3) ?
N7 N9 1.379(2) ?
N8 C36 1.351(3) ?
N8 C29 1.355(3) ?
N9 C36 1.336(3) ?
O1 C43 1.438(3) ?
O1 C46' 1.452(2) ?
O1 C46 1.457(2) ?
O2 C47 1.443(3) ?
O2 C50 1.462(3) ?
O3 C51 1.444(3) ?
O3 C54 1.460(3) ?
C1 C2 1.470(3) ?
C2 C3 1.391(3) ?
C2 C7 1.392(3) ?
C3 C4 1.386(3) ?
C3 H3 0.9500 ?
C4 C5 1.383(4) ?
C4 H4 0.9500 ?
C5 C6 1.380(4) ?
C5 H5A 0.9500 ?
C6 C7 1.390(4) ?
C6 H6 0.9500 ?
C7 H7 0.9500 ?
C8 C9 1.467(3) ?
C9 C14 1.389(3) ?
C9 C10 1.391(3) ?
C10 C11 1.381(4) ?
C10 H10 0.9500 ?
C11 C12 1.374(4) ?
C11 H11 0.9500 ?
C12 C13 1.386(4) ?
C12 H12 0.9500 ?
C13 C14 1.380(4) ?
C13 H13 0.9500 ?
C14 H14 0.9500 ?
C15 C16 1.475(3) ?
C16 C17 1.394(3) ?
C16 C21 1.395(3) ?
C17 C18 1.384(3) ?
C17 H17 0.9500 ?
C18 C19 1.381(4) ?
C18 H18 0.9500 ?
C19 C20 1.377(4) ?
C19 H19 0.9500 ?
C20 C21 1.392(4) ?
C20 H20 0.9500 ?
C21 H21 0.9500 ?
C22 C23 1.472(3) ?
C23 C28 1.392(3) ?
C23 C24 1.392(3) ?
C24 C25 1.386(4) ?
C24 H24 0.9500 ?
C25 C26 1.372(4) ?
C25 H25 0.9500 ?
C26 C27 1.381(4) ?
C26 H26 0.9500 ?
C27 C28 1.386(4) ?
C27 H27 0.9500 ?
C28 H28 0.9500 ?
C29 C30 1.471(3) ?
C30 C35 1.388(3) ?
C30 C31 1.391(3) ?
C31 C32 1.389(3) ?
C31 H31 0.9500 ?
C32 C33 1.374(4) ?
C32 H32 0.9500 ?
C33 C34 1.382(4) ?
C33 H33 0.9500 ?
C34 C35 1.384(4) ?
C34 H34 0.9500 ?
C35 H35 0.9500 ?
C36 C37 1.474(3) ?
C37 C42 1.393(3) ?
C37 C38 1.394(3) ?
C38 C39 1.383(3) ?
C38 H38 0.9500 ?
C39 C40 1.387(4) ?
C39 H39 0.9500 ?
C40 C41 1.377(4) ?
C40 H40 0.9500 ?
C41 C42 1.379(4) ?
C41 H41 0.9500 ?
C42 H42 0.9500 ?
C43 C44' 1.519(6) ?
C43 C44 1.541(11) ?
C43 H43A 0.9900 ?
C43 H43B 0.9900 ?
C44' C45' 1.544(7) ?
C44' H44A 0.9900 ?
C44' H44B 0.9900 ?
C45' C46' 1.514(6) ?
C45' H45A 0.9900 ?
C45' H45B 0.9900 ?
C46' H46A 0.9900 ?
C46' H46B 0.9900 ?
C44 C45 1.475(12) ?
C44 H44C 0.9900 ?
C44 H44D 0.9900 ?
C45 C46 1.539(9) ?
C45 H45C 0.9900 ?
C45 H45D 0.9900 ?
C46 H46C 0.9900 ?
C46 H46D 0.9900 ?
C47 C48 1.497(4) ?
C47 H47A 0.9900 ?
C47 H47B 0.9900 ?
C48 C49 1.530(9) ?
C48 C49' 1.538(9) ?
C48 H48A 0.9900 ?
C48 H48B 0.9900 ?
C49 C50 1.556(10) ?
C49 H49A 0.9900 ?
C49 H49B 0.9900 ?
C49' C50 1.523(9) ?
C49' H49C 0.9900 ?
C49' H49D 0.9900 ?
C50 H50A 0.9900 ?
C50 H50B 0.9900 ?
C51 C52 1.510(3) ?
C51 H51A 0.9900 ?
C51 H51B 0.9900 ?
C52 C53 1.515(4) ?
C52 H52A 0.9900 ?
C52 H52B 0.9900 ?
C53 C54 1.498(4) ?
C53 H53A 0.9900 ?
C53 H53B 0.9900 ?
C54 H54A 0.9900 ?
C54 H54B 0.9900 ?

loop_
_geom_hbond_atom_site_label_D
_geom_hbond_atom_site_label_H
_geom_hbond_atom_site_label_A
_geom_hbond_distance_DH
_geom_hbond_distance_HA
_geom_hbond_distance_DA
_geom_hbond_angle_DHA
C3 H3 N7 0.95 2.67 3.614(3) 172.8
C17 H17 N3 0.95 2.75 3.696(3) 177.6
C42 H42 N4 0.95 2.75 3.632(3) 154.3
